data_7719677
loop_
_publ_author_name
'Szyde&#x142;ko, Kinga'
'Koniarz, Sebastian'
'Bia&#x142;ek, Micha&#x142; J'
'Chmielewski, Piotr J.'

_publ_section_title
;
 Imidazo[1,5]carbachlorin as a hybrid ligand.
;
_journal_issue 44
_journal_name_full 'Dalton transactions (Cambridge, England : 2003)'
_journal_page_first 16461
_journal_page_last 16474
_journal_paper_doi 10.1039/d4dt03034f
_journal_volume 54
_journal_year 2025
_chemical_formula_moiety 'C56 H43 Ag Cl2 Ir N5, 2.5(C6 H6)'
_chemical_formula_sum 'C71 H58 Ag Cl2 Ir N5'
_chemical_formula_weight 1352.19
_space_group_crystal_system triclinic
_space_group_IT_number 2
_space_group_name_Hall '-P 1'
_space_group_name_H-M_alt 'P -1'
_atom_sites_solution_hydrogens geom
_audit_block_doi 10.5517/ccdc.csd.cc2lcv83
_audit_creation_date 2025-09-02
_audit_creation_method
;
Olex2 1.5
(compiled 2025.07.13 svn.rb7424aed for OlexSys, GUI svn.r7314)
;
_audit_update_record
;
2025-09-09 deposited with the CCDC.	2025-10-15 downloaded from the CCDC.
;
_cell_angle_alpha 113.853(3)
_cell_angle_beta 99.635(2)
_cell_angle_gamma 101.492(2)
_cell_formula_units_Z 2
_cell_length_a 12.6740(2)
_cell_length_b 15.7863(2)
_cell_length_c 16.6020(3)
_cell_measurement_reflns_used 23883
_cell_measurement_temperature 100.00(10)
_cell_measurement_theta_max 73.9820
_cell_measurement_theta_min 3.0190
_cell_volume 2860.85(12)
_computing_cell_refinement 'CrysAlisPro 1.171.42.42a (Rigaku OD, 2022)'
_computing_data_collection 'CrysAlisPro 1.171.42.42a (Rigaku OD, 2022)'
_computing_data_reduction 'CrysAlisPro 1.171.42.42a (Rigaku OD, 2022)'
_computing_molecular_graphics 'Olex2 1.5 (Dolomanov et al., 2009)'
_computing_publication_material 'Olex2 1.5 (Dolomanov et al., 2009)'
_computing_structure_refinement 'SHELXL 2019/3 (Sheldrick, 2015)'
_computing_structure_solution 'ShelXT (Sheldrick, 2015)'
_diffrn_ambient_temperature 100.15
_diffrn_detector_area_resol_mean 10.0000
_diffrn_detector_type 'HyPix-Arc 150'
_diffrn_measured_fraction_theta_full 0.990
_diffrn_measured_fraction_theta_max 0.954
_diffrn_measurement_details
;
List of Runs (angles in degrees, time in seconds):

  # Type    Start    End  Width  t~exp~   \w     \q     \k     \f   Frames
#--------------------------------------------------------------------------
  1  \w     38.00  67.00   0.50    0.13    --   61.49-125.00 120.00   58
  2  \w     66.00  95.00   0.50    0.13    --   71.73-125.00 120.00   58
  3  \w     38.00  64.00   0.50    0.13    --   61.49-125.00  60.00   52
  4  \w     33.00  62.00   0.50    0.13    --   61.49-125.00  30.00   58
  5  \w     37.00  99.00   0.50    0.13    --   74.93-125.00  90.00  124
  6  \w     55.00  95.00   0.50    0.13    --   71.73-125.00 -60.00   80
  7  \w     74.00  99.00   0.50    0.13    --   74.93-125.00 -60.00   50
  8  \w     37.00  64.00   0.50    0.13    --   61.49-125.00-120.00   54
  9  \w     37.00  63.00   0.50    0.13    --   74.93-125.00 -60.00   52
 10  \w     53.00  93.00   0.50    0.13    --   71.73-125.00-120.00   80
 11  \w     63.00  99.00   0.50    0.13    --   74.93-125.00-150.00   72
 12  \w     52.00  93.00   0.50    0.13    --   71.73-125.00-180.00   82
 13  \w     74.00  99.00   0.50    0.13    --   74.93-125.00-180.00   50
 14  \w     74.00  99.00   0.50    0.13    --   74.93-125.00-120.00   50
 15  \w     70.00  95.00   0.50    0.13    --   74.93-125.00 -30.00   50
 16  \w     55.00  99.00   0.50    0.13    --   74.93-125.00  30.00   88
 17  \w     74.00  99.00   0.50    0.13    --   74.93-125.00  60.00   50
 18  \w     74.00  99.00   0.50    0.13    --   74.93-125.00 120.00   50
 19  \w     38.00  96.00   0.50    0.13    --   76.54-117.00 146.66  116
 20  \w    -97.00 -49.00   0.50    0.13    --  -64.57 -15.00 -30.00   96
 21  \w   -105.00 -51.00   0.50    0.13    --  -64.57 -15.00  30.00  108
 22  \w   -115.00 -57.00   0.50    0.13    --  -77.85 -15.00  60.00  116
 23  \w   -105.00 -39.00   0.50    0.13    --  -64.57 -15.00 120.00  132
 24  \w   -106.00 -48.00   0.50    0.13    --  -71.19 -15.00 -90.00  116
 25  \w    -84.00 -43.00   0.50    0.13    --  -71.19   0.00-150.00   82
 26  \w    -96.00 -56.00   0.50    0.13    --  -71.19   0.00-180.00   80
 27  \w   -104.00 -46.00   0.50    0.13    --  -77.85   0.00 -90.00  116
 28  \w   -108.00 -49.00   0.50    0.13    --  -77.85   0.00 -30.00  118
 29  \w   -101.00 -46.00   0.50    0.13    --  -77.85 125.00 -90.00  110
 30  \w    -85.00 -59.00   0.50    0.13    --  -64.57 125.00-120.00   52
 31  \w    -59.00 -26.00   0.50    0.13    --  -64.57 125.00-180.00   66
 32  \w    -57.00 -27.00   0.50    0.13    --  -64.57 125.00-150.00   60
 33  \w    -57.00 -28.00   0.50    0.13    --  -64.57 125.00-120.00   58
 34  \w    -95.00 -38.00   0.50    0.13    --  -71.19 125.00-120.00  114
 35  \w    -94.00 -34.00   0.50    0.13    --  -71.19 125.00 -30.00  120
 36  \w    -92.00 -41.00   0.50    0.13    --  -71.19 125.00  30.00  102
 37  \w    -70.00 -26.00   0.50    0.13    --  -64.57 125.00  90.00   88
 38  \w    -88.00 -34.00   0.50    0.13    --  -71.19 125.00 120.00  108
 39  \w   -101.00 -40.00   0.50    0.13    --  -77.85 125.00-180.00  122
;
_diffrn_measurement_device 'four-circle diffractometer'
_diffrn_measurement_device_type 'XtaLAB Synergy R, DW system, HyPix-Arc 150'
_diffrn_measurement_method '\w scans'
_diffrn_radiation_type CuK\a
_diffrn_radiation_wavelength 1.54184
_diffrn_reflns_av_R_equivalents 0.0229
_diffrn_reflns_av_unetI/netI 0.0230
_diffrn_reflns_Laue_measured_fraction_full 0.990
_diffrn_reflns_Laue_measured_fraction_max 0.954
_diffrn_reflns_limit_h_max 14
_diffrn_reflns_limit_h_min -15
_diffrn_reflns_limit_k_max 17
_diffrn_reflns_limit_k_min -19
_diffrn_reflns_limit_l_max 20
_diffrn_reflns_limit_l_min -18
_diffrn_reflns_number 40094
_diffrn_reflns_point_group_measured_fraction_full 0.990
_diffrn_reflns_point_group_measured_fraction_max 0.954
_diffrn_reflns_theta_full 67.684
_diffrn_reflns_theta_max 73.400
_diffrn_reflns_theta_min 3.029
_exptl_absorpt_coefficient_mu 8.415
_exptl_absorpt_correction_T_max 0.769
_exptl_absorpt_correction_T_min 0.561
_exptl_absorpt_correction_type analytical
_exptl_absorpt_process_details
;
CrysAlisPro 1.171.42.42a (Rigaku Oxford Diffraction, 2022)
Analytical numeric absorption correction using a multifaceted crystal
model based on expressions derived by R.C. Clark & J.S. Reid.
(Clark, R. C. & Reid, J. S. (1995). Acta Cryst. A51, 887-897)
Empirical absorption correction using spherical harmonics,
implemented in SCALE3 ABSPACK scaling algorithm.
;
_exptl_crystal_colour 'dark violet'
_exptl_crystal_colour_modifier dark
_exptl_crystal_colour_primary violet
_exptl_crystal_density_diffrn 1.570
_exptl_crystal_description block
_exptl_crystal_F_000 1354
_exptl_crystal_size_max 0.097
_exptl_crystal_size_mid 0.088
_exptl_crystal_size_min 0.05
_refine_diff_density_max 1.168
_refine_diff_density_min -1.514
_refine_diff_density_rms 0.074
_refine_ls_extinction_method none
_refine_ls_goodness_of_fit_ref 1.055
_refine_ls_hydrogen_treatment constr
_refine_ls_matrix_type full
_refine_ls_number_parameters 721
_refine_ls_number_reflns 10998
_refine_ls_number_restraints 0
_refine_ls_restrained_S_all 1.055
_refine_ls_R_factor_all 0.0254
_refine_ls_R_factor_gt 0.0230
_refine_ls_shift/su_max 0.002
_refine_ls_shift/su_mean 0.000
_refine_ls_structure_factor_coef Fsqd
_refine_ls_weighting_details 'w=1/[\s^2^(Fo^2^)+(0.0314P)^2^+2.4757P] where P=(Fo^2^+2Fc^2^)/3'
_refine_ls_weighting_scheme calc
_refine_ls_wR_factor_gt 0.0583
_refine_ls_wR_factor_ref 0.0593
_reflns_Friedel_coverage 0.000
_reflns_number_gt 10196
_reflns_number_total 10998
_reflns_threshold_expression 'I > 2\s(I)'
_cod_data_source_file d4dt03034f2.cif
_cod_data_source_block sk51
_cod_depositor_comments 'Adding full bibliography for 7719677--7719681.cif.'
_cod_original_cell_volume 2860.85(10)
_cod_database_code 7719677
_shelx_shelxl_version_number 2019/3
_shelx_space_group_comment
;
The symmetry employed for this shelxl refinement is uniquely defined
by the following loop, which should always be used as a source of
symmetry information in preference to the above space-group names.
They are only intended as comments.
;
_exptl_absorpt_special_details violet
_olex2_refinement_description
;
1. Fixed Uiso
 At 1.2 times of:
  All C(H) groups, All C(H,H) groups
 At 1.5 times of:
  All C(H,H,H) groups
2. Shared sites
{N2, C2}
{C3, N3}
3. Uiso/Uaniso restraints and constraints
Uanis(N2) = Uanis(C2)
Uanis(C3) = Uanis(N3)
Uanis(N2) = Uanis(N3)
4. Others
 Sof(H31A)=Sof(H33A)=Sof(N3)=Sof(C2)=1-FVAR(1)
 Sof(H31)=Sof(H33)=Sof(N2)=Sof(C3)=FVAR(1)
5.a Aromatic/amide H refined with riding coordinates:
 C7(H7), C8(H8), C12(H12), C13(H13), C17(H17), C18(H18), C31(H31), C31(H31A),
 C33(H33), C33(H33A), C52(H52), C53(H53), C54(H54), C55(H55), C56(H56),
 C102(H102), C103(H103), C104(H104), C105(H105), C106(H106), C152(H152),
 C153(H153), C154(H154), C155(H155), C156(H156), C202(H202), C203(H203),
 C204(H204), C205(H205), C206(H206), C61(H61), C62(H62), C63(H63), C64(H64),
 C65(H65), C66(H66), C81(H81), C82(H82), C83(H83), C71(H71), C72(H72), C73(H73),
  C74(H74), C75(H75), C76(H76)
5.b Idealised Me refined as rotating group:
 C45(H45A,H45B,H45C), C46(H46A,H46B,H46C), C47(H47A,H47B,H47C), C48(H48A,H48B,
 H48C), C49(H49A,H49B,H49C)
;
_olex2_submission_special_instructions 'No special instructions were received'
_oxdiff_exptl_absorpt_empirical_details
;
Empirical correction (ABSPACK) includes:
- Absorption correction using spherical harmonics
- Frame scaling
;

loop_
_space_group_symop_operation_xyz
'x, y, z'
'-x, -y, -z'

loop_
_atom_site_label
_atom_site_type_symbol
_atom_site_fract_x
_atom_site_fract_y
_atom_site_fract_z
_atom_site_U_iso_or_equiv
_atom_site_adp_type
_atom_site_occupancy
_atom_site_site_symmetry_order
_atom_site_calc_flag
_atom_site_refinement_flags_posn
_atom_site_refinement_flags_adp
_atom_site_refinement_flags_occupancy
_atom_site_disorder_assembly
_atom_site_disorder_group
Ir1 Ir -0.17517(2) -0.33136(2) 0.32209(2) 0.01843(4) Uani 1 1 d . . . . .
Ag1 Ag 0.42945(2) 0.08234(2) 0.63067(2) 0.01698(5) Uani 1 1 d . . . . .
Cl1 Cl -0.10969(5) -0.41343(5) 0.19345(4) 0.02785(13) Uani 1 1 d . . . . .
Cl2 Cl -0.15883(5) -0.45130(4) 0.37368(4) 0.02501(12) Uani 1 1 d . . . . .
N22 N 0.44128(17) 0.10721(15) 0.52068(14) 0.0189(4) Uani 1 1 d . . . . .
N23 N 0.55246(17) 0.21159(15) 0.71695(14) 0.0189(4) Uani 1 1 d . . . . .
N24 N 0.41291(17) 0.05759(15) 0.74050(14) 0.0200(4) Uani 1 1 d . . . . .
N32 N -0.00511(17) -0.26065(14) 0.38968(14) 0.0194(4) Uani 1 1 d . . . . .
C1 C 0.2398(2) -0.09727(17) 0.57908(17) 0.0199(5) Uani 1 1 d . . . . .
C4 C 0.2562(2) -0.07120(17) 0.45351(17) 0.0199(5) Uani 1 1 d . . . . .
C5 C 0.2887(2) -0.03280(18) 0.39654(17) 0.0203(5) Uani 1 1 d . . . . .
C6 C 0.3818(2) 0.04866(18) 0.42986(17) 0.0201(5) Uani 1 1 d . . . . .
C7 C 0.4292(2) 0.08627(19) 0.37436(18) 0.0226(5) Uani 1 1 d . . . . .
H7 H 0.404612 0.059525 0.309501 0.027 Uiso 1 1 calc R U . . .
C8 C 0.5153(2) 0.16677(18) 0.43101(17) 0.0216(5) Uani 1 1 d . . . . .
H8 H 0.562809 0.205898 0.412659 0.026 Uiso 1 1 calc R U . . .
C9 C 0.5227(2) 0.18303(18) 0.52334(17) 0.0199(5) Uani 1 1 d . . . . .
C10 C 0.5949(2) 0.26384(18) 0.60120(17) 0.0199(5) Uani 1 1 d . . . . .
C11 C 0.6045(2) 0.27850(18) 0.69180(17) 0.0203(5) Uani 1 1 d . . . . .
C12 C 0.6750(2) 0.36312(18) 0.77303(18) 0.0225(5) Uani 1 1 d . . . . .
H12 H 0.718518 0.421002 0.775471 0.027 Uiso 1 1 calc R U . . .
C13 C 0.6680(2) 0.34522(18) 0.84555(17) 0.0224(5) Uani 1 1 d . . . . .
H13 H 0.706777 0.387811 0.907994 0.027 Uiso 1 1 calc R U . . .
C14 C 0.5912(2) 0.25020(18) 0.81078(17) 0.0200(5) Uani 1 1 d . . . . .
C15 C 0.5637(2) 0.20275(18) 0.86287(17) 0.0218(5) Uani 1 1 d . . . . .
C16 C 0.4815(2) 0.11394(18) 0.82915(17) 0.0215(5) Uani 1 1 d . . . . .
C17 C 0.4483(2) 0.0701(2) 0.88495(19) 0.0274(6) Uani 1 1 d . . . . .
H17 H 0.481703 0.093335 0.948498 0.033 Uiso 1 1 calc R U . . .
C18 C 0.3608(2) -0.0104(2) 0.83109(18) 0.0272(6) Uani 1 1 d . . . . .
H18 H 0.321219 -0.053342 0.850145 0.033 Uiso 1 1 calc R U . . .
C19 C 0.3386(2) -0.01905(18) 0.74049(18) 0.0218(5) Uani 1 1 d . . . . .
C20 C 0.2527(2) -0.09145(18) 0.66562(18) 0.0217(5) Uani 1 1 d . . . . .
C21 C 0.3050(2) -0.04137(18) 0.54709(17) 0.0203(5) Uani 1 1 d . . . . .
C31 C 0.0598(2) -0.20916(17) 0.35772(17) 0.0197(5) Uani 1 1 d . . . . .
H31 H 0.042573 -0.213949 0.297814 0.024 Uiso 0.566(19) 1 calc R U P A 1
H31A H 0.042573 -0.213949 0.297814 0.024 Uiso 0.434(19) 1 calc R U P A 2
C33 C 0.0465(2) -0.23431(17) 0.47700(17) 0.0203(5) Uani 1 1 d . . . . .
H33 H 0.018996 -0.259276 0.515280 0.024 Uiso 0.566(19) 1 calc R U P A 1
H33A H 0.018996 -0.259276 0.515280 0.024 Uiso 0.434(19) 1 calc R U P A 2
C40 C -0.2147(2) -0.19862(19) 0.3833(2) 0.0264(6) Uani 1 1 d . . . . .
C41 C -0.2792(2) -0.26976(19) 0.40404(19) 0.0243(5) Uani 1 1 d . . . . .
C42 C -0.3504(2) -0.34936(19) 0.31766(18) 0.0234(5) Uani 1 1 d . . . . .
C43 C -0.3288(2) -0.3277(2) 0.24512(19) 0.0260(5) Uani 1 1 d . . . . .
C44 C -0.2437(2) -0.2347(2) 0.2850(2) 0.0266(6) Uani 1 1 d . . . . .
C45 C -0.1298(3) -0.1050(2) 0.4517(2) 0.0360(7) Uani 1 1 d . . . . .
H45A H -0.100367 -0.110071 0.507511 0.054 Uiso 1 1 calc R U . . .
H45B H -0.165028 -0.052741 0.466511 0.054 Uiso 1 1 calc R U . . .
H45C H -0.068354 -0.090874 0.425867 0.054 Uiso 1 1 calc R U . . .
C46 C -0.2752(2) -0.2626(2) 0.49702(19) 0.0309(6) Uani 1 1 d . . . . .
H46A H -0.290342 -0.327612 0.493323 0.046 Uiso 1 1 calc R U . . .
H46B H -0.331959 -0.233032 0.519888 0.046 Uiso 1 1 calc R U . . .
H46C H -0.200826 -0.222475 0.538878 0.046 Uiso 1 1 calc R U . . .
C47 C -0.4316(2) -0.4380(2) 0.3077(2) 0.0292(6) Uani 1 1 d . . . . .
H47A H -0.451527 -0.488954 0.244522 0.044 Uiso 1 1 calc R U . . .
H47B H -0.499310 -0.422568 0.322563 0.044 Uiso 1 1 calc R U . . .
H47C H -0.397456 -0.460575 0.349643 0.044 Uiso 1 1 calc R U . . .
C48 C -0.3841(2) -0.3888(2) 0.1443(2) 0.0341(6) Uani 1 1 d . . . . .
H48A H -0.327418 -0.406863 0.112646 0.051 Uiso 1 1 calc R U . . .
H48B H -0.421299 -0.351799 0.120080 0.051 Uiso 1 1 calc R U . . .
H48C H -0.439684 -0.447509 0.134355 0.051 Uiso 1 1 calc R U . . .
C49 C -0.2010(3) -0.1836(2) 0.2325(2) 0.0371(7) Uani 1 1 d . . . . .
H49A H -0.131899 -0.131161 0.271843 0.056 Uiso 1 1 calc R U . . .
H49B H -0.257583 -0.156458 0.213015 0.056 Uiso 1 1 calc R U . . .
H49C H -0.185559 -0.229788 0.178535 0.056 Uiso 1 1 calc R U . . .
C51 C 0.2181(2) -0.07441(19) 0.30039(17) 0.0219(5) Uani 1 1 d . . . . .
C52 C 0.1996(2) -0.17097(19) 0.23929(17) 0.0219(5) Uani 1 1 d . . . . .
H52 H 0.237689 -0.209210 0.257414 0.026 Uiso 1 1 calc R U . . .
C53 C 0.1261(2) -0.2123(2) 0.15205(18) 0.0265(6) Uani 1 1 d . . . . .
H53 H 0.113957 -0.278393 0.111092 0.032 Uiso 1 1 calc R U . . .
C54 C 0.0708(2) -0.1571(2) 0.12501(18) 0.0295(6) Uani 1 1 d . . . . .
H54 H 0.019801 -0.185514 0.065715 0.035 Uiso 1 1 calc R U . . .
C55 C 0.0897(2) -0.0600(2) 0.1845(2) 0.0329(6) Uani 1 1 d . . . . .
H55 H 0.052431 -0.021901 0.165498 0.039 Uiso 1 1 calc R U . . .
C56 C 0.1629(2) -0.0187(2) 0.27159(19) 0.0287(6) Uani 1 1 d . . . . .
H56 H 0.175700 0.047689 0.311944 0.034 Uiso 1 1 calc R U . . .
C101 C 0.6684(2) 0.34077(18) 0.58667(17) 0.0208(5) Uani 1 1 d . . . . .
C102 C 0.6219(2) 0.38632(19) 0.53952(18) 0.0255(5) Uani 1 1 d . . . . .
H102 H 0.542863 0.371849 0.519797 0.031 Uiso 1 1 calc R U . . .
C103 C 0.6904(2) 0.4526(2) 0.52121(19) 0.0298(6) Uani 1 1 d . . . . .
H103 H 0.658014 0.483300 0.489145 0.036 Uiso 1 1 calc R U . . .
C104 C 0.8062(2) 0.47422(19) 0.54955(19) 0.0286(6) Uani 1 1 d . . . . .
H104 H 0.852881 0.518084 0.535243 0.034 Uiso 1 1 calc R U . . .
C105 C 0.8532(2) 0.43169(19) 0.59862(18) 0.0269(6) Uani 1 1 d . . . . .
H105 H 0.932387 0.447530 0.619393 0.032 Uiso 1 1 calc R U . . .
C106 C 0.7850(2) 0.36586(18) 0.61761(17) 0.0223(5) Uani 1 1 d . . . . .
H106 H 0.817886 0.337520 0.652044 0.027 Uiso 1 1 calc R U . . .
C151 C 0.6287(2) 0.24827(19) 0.96207(17) 0.0234(5) Uani 1 1 d . . . . .
C152 C 0.7052(2) 0.2059(2) 0.98966(19) 0.0281(6) Uani 1 1 d . . . . .
H152 H 0.713948 0.147940 0.946235 0.034 Uiso 1 1 calc R U . . .
C153 C 0.7685(3) 0.2485(2) 1.0806(2) 0.0348(7) Uani 1 1 d . . . . .
H153 H 0.820005 0.219257 1.099272 0.042 Uiso 1 1 calc R U . . .
C154 C 0.7569(3) 0.3332(2) 1.1440(2) 0.0331(6) Uani 1 1 d . . . . .
H154 H 0.801523 0.362828 1.205792 0.040 Uiso 1 1 calc R U . . .
C155 C 0.6808(3) 0.3747(2) 1.11768(19) 0.0324(6) Uani 1 1 d . . . . .
H155 H 0.671716 0.432109 1.161584 0.039 Uiso 1 1 calc R U . . .
C156 C 0.6171(2) 0.3325(2) 1.02675(19) 0.0288(6) Uani 1 1 d . . . . .
H156 H 0.565142 0.361881 1.008899 0.035 Uiso 1 1 calc R U . . .
C201 C 0.1688(2) -0.16160(18) 0.67932(17) 0.0227(5) Uani 1 1 d . . . . .
C202 C 0.1711(2) -0.25679(19) 0.65097(18) 0.0266(6) Uani 1 1 d . . . . .
H202 H 0.230532 -0.276280 0.627862 0.032 Uiso 1 1 calc R U . . .
C203 C 0.0860(3) -0.3237(2) 0.65655(19) 0.0328(6) Uani 1 1 d . . . . .
H203 H 0.087141 -0.388885 0.636981 0.039 Uiso 1 1 calc R U . . .
C204 C -0.0002(3) -0.2950(2) 0.6906(2) 0.0369(7) Uani 1 1 d . . . . .
H204 H -0.058042 -0.340549 0.694461 0.044 Uiso 1 1 calc R U . . .
C205 C -0.0025(3) -0.1999(2) 0.7191(2) 0.0397(7) Uani 1 1 d . . . . .
H205 H -0.062027 -0.180537 0.742234 0.048 Uiso 1 1 calc R U . . .
C206 C 0.0822(2) -0.1331(2) 0.7139(2) 0.0314(6) Uani 1 1 d . . . . .
H206 H 0.080988 -0.067858 0.733860 0.038 Uiso 1 1 calc R U . . .
N2 N 0.14603(19) -0.16486(16) 0.50135(15) 0.0209(3) Uani 0.566(19) 1 d . . P A 1
C3 C 0.15420(19) -0.14937(16) 0.42720(16) 0.0209(3) Uani 0.566(19) 1 d . . P A 1
N3 N 0.15420(19) -0.14937(16) 0.42720(16) 0.0209(3) Uani 0.434(19) 1 d . . P A 2
C2 C 0.14603(19) -0.16486(16) 0.50135(15) 0.0209(3) Uani 0.434(19) 1 d . . P A 2
C61 C 0.3437(3) 0.2622(3) 0.2887(3) 0.0554(11) Uani 1 1 d . . . . .
H61 H 0.286982 0.277467 0.317952 0.066 Uiso 1 1 calc R U . . .
C62 C 0.3244(3) 0.1710(4) 0.2182(3) 0.0653(13) Uani 1 1 d . . . . .
H62 H 0.253783 0.123761 0.198479 0.078 Uiso 1 1 calc R U . . .
C63 C 0.4070(4) 0.1477(3) 0.1759(3) 0.0669(12) Uani 1 1 d . . . . .
H63 H 0.393565 0.084618 0.127837 0.080 Uiso 1 1 calc R U . . .
C64 C 0.5097(4) 0.2173(3) 0.2043(3) 0.0591(10) Uani 1 1 d . . . . .
H64 H 0.566801 0.201962 0.175498 0.071 Uiso 1 1 calc R U . . .
C65 C 0.5287(3) 0.3083(3) 0.2741(3) 0.0484(9) Uani 1 1 d . . . . .
H65 H 0.599020 0.355777 0.293392 0.058 Uiso 1 1 calc R U . . .
C66 C 0.4460(3) 0.3313(3) 0.3166(3) 0.0480(9) Uani 1 1 d . . . . .
H66 H 0.459505 0.394364 0.364747 0.058 Uiso 1 1 calc R U . . .
C81 C 0.0970(4) 0.0679(3) 0.0144(2) 0.0554(10) Uani 1 1 d . . . . .
H81 H 0.164297 0.114455 0.024222 0.066 Uiso 1 1 calc R U . . .
C82 C 0.0828(4) -0.0303(3) -0.0373(3) 0.0569(10) Uani 1 1 d . . . . .
H82 H 0.140271 -0.050712 -0.062899 0.068 Uiso 1 1 calc R U . . .
C83 C -0.0142(4) -0.0977(3) -0.0513(2) 0.0548(10) Uani 1 1 d . . . . .
H83 H -0.023971 -0.164782 -0.086496 0.066 Uiso 1 1 calc R U . . .
C71 C 0.8143(3) 0.6158(3) 0.8145(2) 0.0442(8) Uani 1 1 d . . . . .
H71 H 0.799771 0.618740 0.757834 0.053 Uiso 1 1 calc R U . . .
C72 C 0.9049(3) 0.5873(2) 0.8397(2) 0.0432(8) Uani 1 1 d . . . . .
H72 H 0.952546 0.571178 0.800952 0.052 Uiso 1 1 calc R U . . .
C73 C 0.9263(3) 0.5821(3) 0.9217(2) 0.0537(10) Uani 1 1 d . . . . .
H73 H 0.988422 0.562399 0.939888 0.064 Uiso 1 1 calc R U . . .
C74 C 0.8548(4) 0.6064(3) 0.9778(2) 0.0649(13) Uani 1 1 d . . . . .
H74 H 0.868269 0.602705 1.034111 0.078 Uiso 1 1 calc R U . . .
C75 C 0.7649(4) 0.6356(3) 0.9516(3) 0.0596(11) Uani 1 1 d . . . . .
H75 H 0.717227 0.652616 0.990219 0.072 Uiso 1 1 calc R U . . .
C76 C 0.7445(3) 0.6401(3) 0.8696(2) 0.0486(9) Uani 1 1 d . . . . .
H76 H 0.682545 0.659923 0.851192 0.058 Uiso 1 1 calc R U . . .

loop_
_atom_site_aniso_label
_atom_site_aniso_U_11
_atom_site_aniso_U_22
_atom_site_aniso_U_33
_atom_site_aniso_U_23
_atom_site_aniso_U_13
_atom_site_aniso_U_12
Ir1 0.01580(6) 0.01726(6) 0.01877(6) 0.00665(4) 0.00244(4) 0.00298(4)
Ag1 0.01548(8) 0.01553(8) 0.01626(8) 0.00629(7) 0.00160(6) 0.00131(6)
Cl1 0.0273(3) 0.0281(3) 0.0202(3) 0.0043(2) 0.0062(2) 0.0066(3)
Cl2 0.0221(3) 0.0224(3) 0.0320(3) 0.0148(3) 0.0060(2) 0.0054(2)
N22 0.0181(10) 0.0191(10) 0.0168(10) 0.0075(8) 0.0022(8) 0.0035(8)
N23 0.0178(10) 0.0180(10) 0.0166(10) 0.0068(8) 0.0013(8) 0.0016(8)
N24 0.0203(10) 0.0189(10) 0.0177(10) 0.0081(9) 0.0036(8) 0.0014(8)
N32 0.0175(10) 0.0173(10) 0.0192(10) 0.0070(8) 0.0021(8) 0.0021(8)
C1 0.0158(11) 0.0156(11) 0.0207(12) 0.0041(10) 0.0002(9) 0.0022(9)
C4 0.0168(11) 0.0152(11) 0.0216(12) 0.0051(10) 0.0005(9) 0.0034(9)
C5 0.0190(12) 0.0187(12) 0.0195(12) 0.0060(10) 0.0021(10) 0.0061(10)
C6 0.0197(12) 0.0198(12) 0.0165(11) 0.0053(10) 0.0018(9) 0.0058(10)
C7 0.0226(12) 0.0254(13) 0.0199(12) 0.0104(11) 0.0041(10) 0.0085(10)
C8 0.0207(12) 0.0229(12) 0.0229(12) 0.0119(11) 0.0063(10) 0.0068(10)
C9 0.0183(12) 0.0209(12) 0.0230(12) 0.0119(10) 0.0064(10) 0.0058(10)
C10 0.0176(11) 0.0205(12) 0.0215(12) 0.0103(10) 0.0035(10) 0.0051(10)
C11 0.0154(11) 0.0188(12) 0.0249(13) 0.0100(10) 0.0028(10) 0.0032(9)
C12 0.0210(12) 0.0175(12) 0.0256(13) 0.0089(11) 0.0046(10) 0.0020(10)
C13 0.0215(12) 0.0187(12) 0.0197(12) 0.0052(10) 0.0016(10) 0.0017(10)
C14 0.0186(12) 0.0184(12) 0.0185(12) 0.0065(10) 0.0027(9) 0.0026(10)
C15 0.0203(12) 0.0212(12) 0.0190(12) 0.0069(10) 0.0035(10) 0.0025(10)
C16 0.0222(12) 0.0204(12) 0.0160(11) 0.0060(10) 0.0022(10) 0.0018(10)
C17 0.0287(14) 0.0252(13) 0.0219(13) 0.0105(11) 0.0024(11) -0.0012(11)
C18 0.0263(14) 0.0265(13) 0.0251(13) 0.0130(12) 0.0050(11) -0.0008(11)
C19 0.0226(12) 0.0201(12) 0.0225(12) 0.0101(10) 0.0078(10) 0.0037(10)
C20 0.0211(12) 0.0182(12) 0.0235(13) 0.0088(10) 0.0052(10) 0.0035(10)
C21 0.0168(11) 0.0183(12) 0.0203(12) 0.0065(10) 0.0007(10) 0.0023(9)
C31 0.0173(11) 0.0179(11) 0.0211(12) 0.0085(10) 0.0026(10) 0.0022(9)
C33 0.0211(12) 0.0161(11) 0.0181(11) 0.0048(10) 0.0018(10) 0.0037(10)
C40 0.0211(13) 0.0227(13) 0.0347(15) 0.0108(12) 0.0073(11) 0.0105(11)
C41 0.0202(12) 0.0256(13) 0.0281(14) 0.0099(11) 0.0086(11) 0.0121(10)
C42 0.0170(12) 0.0265(13) 0.0265(13) 0.0113(11) 0.0048(10) 0.0089(10)
C43 0.0196(12) 0.0308(14) 0.0288(14) 0.0145(12) 0.0032(11) 0.0104(11)
C44 0.0240(13) 0.0267(13) 0.0359(15) 0.0172(12) 0.0091(11) 0.0143(11)
C45 0.0301(15) 0.0193(13) 0.0461(18) 0.0038(13) 0.0083(13) 0.0076(11)
C46 0.0286(14) 0.0399(16) 0.0239(14) 0.0112(12) 0.0091(11) 0.0150(12)
C47 0.0200(13) 0.0286(14) 0.0348(15) 0.0122(12) 0.0070(11) 0.0040(11)
C48 0.0292(15) 0.0422(17) 0.0272(14) 0.0147(13) 0.0008(12) 0.0115(13)
C49 0.0373(16) 0.0411(17) 0.0529(19) 0.0341(16) 0.0200(15) 0.0194(14)
C51 0.0183(12) 0.0234(12) 0.0192(12) 0.0085(10) 0.0007(10) 0.0024(10)
C52 0.0200(12) 0.0236(13) 0.0207(12) 0.0094(11) 0.0054(10) 0.0048(10)
C53 0.0267(13) 0.0252(13) 0.0200(12) 0.0064(11) 0.0034(11) 0.0024(11)
C54 0.0280(14) 0.0338(15) 0.0185(12) 0.0095(12) -0.0017(11) 0.0041(12)
C55 0.0333(15) 0.0338(15) 0.0280(15) 0.0145(13) -0.0022(12) 0.0105(13)
C56 0.0318(15) 0.0247(13) 0.0234(13) 0.0078(11) 0.0003(11) 0.0086(12)
C101 0.0211(12) 0.0180(12) 0.0217(12) 0.0085(10) 0.0061(10) 0.0030(10)
C102 0.0252(13) 0.0248(13) 0.0250(13) 0.0123(11) 0.0042(11) 0.0045(11)
C103 0.0357(15) 0.0255(13) 0.0262(14) 0.0149(12) 0.0043(12) 0.0021(12)
C104 0.0334(15) 0.0218(13) 0.0247(13) 0.0087(11) 0.0107(12) -0.0025(11)
C105 0.0225(13) 0.0233(13) 0.0267(13) 0.0056(11) 0.0080(11) 0.0012(11)
C106 0.0215(12) 0.0204(12) 0.0220(12) 0.0074(10) 0.0053(10) 0.0050(10)
C151 0.0235(13) 0.0222(12) 0.0189(12) 0.0094(11) 0.0031(10) -0.0025(10)
C152 0.0291(14) 0.0265(14) 0.0242(13) 0.0093(11) 0.0039(11) 0.0066(11)
C153 0.0333(16) 0.0380(16) 0.0314(15) 0.0168(14) 0.0018(13) 0.0104(13)
C154 0.0354(16) 0.0299(15) 0.0222(13) 0.0085(12) -0.0017(12) 0.0009(12)
C155 0.0365(16) 0.0269(14) 0.0230(14) 0.0052(12) 0.0030(12) 0.0050(12)
C156 0.0306(14) 0.0265(14) 0.0257(14) 0.0099(12) 0.0045(11) 0.0076(12)
C201 0.0224(13) 0.0214(12) 0.0178(12) 0.0075(10) 0.0014(10) -0.0007(10)
C202 0.0263(13) 0.0232(13) 0.0247(13) 0.0110(11) -0.0010(11) 0.0023(11)
C203 0.0382(16) 0.0241(14) 0.0282(14) 0.0146(12) -0.0028(12) -0.0028(12)
C204 0.0395(17) 0.0331(16) 0.0256(14) 0.0127(13) 0.0065(13) -0.0113(13)
C205 0.0341(16) 0.0382(17) 0.0325(16) 0.0066(14) 0.0152(13) -0.0035(13)
C206 0.0299(15) 0.0242(13) 0.0314(15) 0.0061(12) 0.0120(12) 0.0010(11)
N2 0.0182(8) 0.0176(8) 0.0218(8) 0.0067(7) 0.0014(6) 0.0032(6)
C3 0.0182(8) 0.0176(8) 0.0218(8) 0.0067(7) 0.0014(6) 0.0032(6)
N3 0.0182(8) 0.0176(8) 0.0218(8) 0.0067(7) 0.0014(6) 0.0032(6)
C2 0.0182(8) 0.0176(8) 0.0218(8) 0.0067(7) 0.0014(6) 0.0032(6)
C61 0.0392(19) 0.080(3) 0.058(2) 0.052(2) 0.0019(17) 0.0052(19)
C62 0.047(2) 0.078(3) 0.071(3) 0.058(3) -0.011(2) -0.012(2)
C63 0.075(3) 0.046(2) 0.066(3) 0.029(2) -0.002(2) 0.000(2)
C64 0.055(2) 0.048(2) 0.075(3) 0.031(2) 0.015(2) 0.0137(19)
C65 0.0397(19) 0.047(2) 0.057(2) 0.0286(18) 0.0037(16) 0.0061(16)
C66 0.0445(19) 0.055(2) 0.045(2) 0.0295(18) 0.0033(16) 0.0074(17)
C81 0.064(2) 0.057(2) 0.0354(19) 0.0235(18) -0.0070(17) 0.008(2)
C82 0.074(3) 0.072(3) 0.0381(19) 0.030(2) 0.0131(19) 0.040(2)
C83 0.088(3) 0.046(2) 0.0285(17) 0.0153(15) 0.0038(18) 0.028(2)
C71 0.056(2) 0.0430(18) 0.0359(17) 0.0232(15) 0.0154(16) 0.0067(16)
C72 0.0474(19) 0.0365(17) 0.0332(17) 0.0121(14) 0.0064(15) -0.0013(15)
C73 0.058(2) 0.0392(19) 0.0395(19) 0.0155(16) -0.0121(17) -0.0086(17)
C74 0.091(3) 0.054(2) 0.0227(17) 0.0148(17) 0.0010(19) -0.016(2)
C75 0.074(3) 0.055(2) 0.0362(19) 0.0140(18) 0.021(2) 0.000(2)
C76 0.059(2) 0.0401(19) 0.045(2) 0.0185(16) 0.0199(17) 0.0063(17)

loop_
_atom_type_symbol
_atom_type_description
_atom_type_scat_dispersion_real
_atom_type_scat_dispersion_imag
_atom_type_scat_source
C C 0.0181 0.0091 'International Tables Vol C Tables 4.2.6.8 and 6.1.1.4'
H H 0.0000 0.0000 'International Tables Vol C Tables 4.2.6.8 and 6.1.1.4'
Ag Ag 0.1306 4.2820 'International Tables Vol C Tables 4.2.6.8 and 6.1.1.4'
Cl Cl 0.3639 0.7018 'International Tables Vol C Tables 4.2.6.8 and 6.1.1.4'
Ir Ir -4.7710 6.5667 'International Tables Vol C Tables 4.2.6.8 and 6.1.1.4'
N N 0.0311 0.0180 'International Tables Vol C Tables 4.2.6.8 and 6.1.1.4'

loop_
_exptl_crystal_face_index_h
_exptl_crystal_face_index_k
_exptl_crystal_face_index_l
_exptl_crystal_face_perp_dist
-6 -5 3 0.0482
-5 -4 -2 0.0514
-2 -3 -6 0.0570
-3 -9 4 0.0505
-1 -10 7 0.0465
-1 -8 9 0.0364
4 -8 8 0.0309
-2 8 -9 0.0274
-5 8 -6 0.0366
-2 9 -7 0.0254
-5 9 -5 0.0358
7 -7 3 0.0346
4 8 -7 0.0162
3 5 -10 0.0140
-1 -2 11 0.0137

loop_
_geom_angle_atom_site_label_1
_geom_angle_atom_site_label_2
_geom_angle_atom_site_label_3
_geom_angle
_geom_angle_site_symmetry_1
_geom_angle_site_symmetry_3
_geom_angle_publ_flag
Cl1 Ir1 Cl2 90.69(2) . . ?
N32 Ir1 Cl1 84.44(6) . . ?
N32 Ir1 Cl2 87.88(6) . . ?
N32 Ir1 C40 90.91(9) . . ?
N32 Ir1 C41 111.70(9) . . ?
N32 Ir1 C42 151.09(9) . . ?
N32 Ir1 C43 146.54(9) . . ?
N32 Ir1 C44 107.60(9) . . ?
C40 Ir1 Cl1 137.51(8) . . ?
C40 Ir1 Cl2 131.42(8) . . ?
C40 Ir1 C41 39.55(10) . . ?
C40 Ir1 C42 65.80(10) . . ?
C40 Ir1 C43 65.72(11) . . ?
C40 Ir1 C44 39.58(11) . . ?
C41 Ir1 Cl1 162.20(7) . . ?
C41 Ir1 Cl2 97.16(7) . . ?
C41 Ir1 C42 39.39(10) . . ?
C41 Ir1 C43 65.68(10) . . ?
C42 Ir1 Cl1 124.21(7) . . ?
C42 Ir1 Cl2 94.94(7) . . ?
C42 Ir1 C43 38.57(10) . . ?
C43 Ir1 Cl1 96.77(8) . . ?
C43 Ir1 Cl2 125.45(7) . . ?
C44 Ir1 Cl1 102.30(8) . . ?
C44 Ir1 Cl2 160.51(7) . . ?
C44 Ir1 C41 66.48(10) . . ?
C44 Ir1 C42 65.76(10) . . ?
C44 Ir1 C43 39.33(10) . . ?
N22 Ag1 N23 90.60(8) . . ?
N22 Ag1 N24 178.34(8) . . ?
N24 Ag1 N23 90.13(8) . . ?
C21 Ag1 N22 89.40(9) . . ?
C21 Ag1 N23 177.91(9) . . ?
C21 Ag1 N24 89.82(9) . . ?
C6 N22 Ag1 127.82(16) . . ?
C6 N22 C9 107.1(2) . . ?
C9 N22 Ag1 124.65(16) . . ?
C11 N23 Ag1 126.02(16) . . ?
C14 N23 Ag1 126.42(16) . . ?
C14 N23 C11 107.4(2) . . ?
C16 N24 Ag1 124.87(16) . . ?
C19 N24 Ag1 127.73(17) . . ?
C19 N24 C16 107.3(2) . . ?
C31 N32 Ir1 120.94(16) . . ?
C33 N32 Ir1 127.12(17) . . ?
C33 N32 C31 109.1(2) . . ?
C20 C1 C21 130.7(2) . . ?
C20 C1 N2 123.5(2) . . ?
C20 C1 C2 123.5(2) . . ?
C21 C1 N2 105.7(2) . . ?
C21 C1 C2 105.7(2) . . ?
C5 C4 C21 129.8(2) . . ?
C5 C4 C3 124.6(2) . . ?
C5 C4 N3 124.6(2) . . ?
C21 C4 C3 105.4(2) . . ?
C21 C4 N3 105.4(2) . . ?
C4 C5 C6 121.0(2) . . ?
C4 C5 C51 119.3(2) . . ?
C6 C5 C51 119.5(2) . . ?
N22 C6 C5 126.3(2) . . ?
N22 C6 C7 108.9(2) . . ?
C5 C6 C7 124.8(2) . . ?
C6 C7 H7 126.2 . . ?
C8 C7 C6 107.6(2) . . ?
C8 C7 H7 126.2 . . ?
C7 C8 H8 125.8 . . ?
C7 C8 C9 108.4(2) . . ?
C9 C8 H8 125.8 . . ?
N22 C9 C8 107.9(2) . . ?
C10 C9 N22 127.0(2) . . ?
C10 C9 C8 125.0(2) . . ?
C9 C10 C11 125.0(2) . . ?
C9 C10 C101 117.2(2) . . ?
C11 C10 C101 117.8(2) . . ?
N23 C11 C10 125.3(2) . . ?
N23 C11 C12 108.8(2) . . ?
C10 C11 C12 125.8(2) . . ?
C11 C12 H12 126.3 . . ?
C13 C12 C11 107.5(2) . . ?
C13 C12 H12 126.3 . . ?
C12 C13 H13 126.2 . . ?
C12 C13 C14 107.5(2) . . ?
C14 C13 H13 126.2 . . ?
N23 C14 C13 108.8(2) . . ?
N23 C14 C15 125.4(2) . . ?
C15 C14 C13 125.7(2) . . ?
C14 C15 C151 118.3(2) . . ?
C16 C15 C14 124.9(2) . . ?
C16 C15 C151 116.8(2) . . ?
N24 C16 C15 127.4(2) . . ?
N24 C16 C17 108.3(2) . . ?
C15 C16 C17 124.1(2) . . ?
C16 C17 H17 126.1 . . ?
C18 C17 C16 107.8(2) . . ?
C18 C17 H17 126.1 . . ?
C17 C18 H18 126.2 . . ?
C17 C18 C19 107.7(2) . . ?
C19 C18 H18 126.2 . . ?
N24 C19 C18 108.9(2) . . ?
N24 C19 C20 126.0(2) . . ?
C20 C19 C18 125.1(2) . . ?
C1 C20 C19 121.6(2) . . ?
C1 C20 C201 118.7(2) . . ?
C19 C20 C201 119.6(2) . . ?
C1 C21 Ag1 123.41(18) . . ?
C1 C21 C4 110.6(2) . . ?
C4 C21 Ag1 124.61(18) . . ?
N32 C31 H31 126.2 . . ?
N32 C31 H31A 126.2 . . ?
N32 C31 C3 107.6(2) . . ?
N32 C31 N3 107.6(2) . . ?
C3 C31 H31 126.2 . . ?
N3 C31 H31A 126.2 . . ?
N32 C33 H33 126.1 . . ?
N32 C33 H33A 126.1 . . ?
N32 C33 N2 107.7(2) . . ?
N32 C33 C2 107.7(2) . . ?
N2 C33 H33 126.1 . . ?
C2 C33 H33A 126.1 . . ?
C41 C40 Ir1 70.54(14) . . ?
C41 C40 C45 125.9(3) . . ?
C44 C40 Ir1 70.43(15) . . ?
C44 C40 C41 108.4(2) . . ?
C44 C40 C45 125.7(3) . . ?
C45 C40 Ir1 123.40(19) . . ?
C40 C41 Ir1 69.91(14) . . ?
C40 C41 C42 107.4(2) . . ?
C40 C41 C46 126.6(3) . . ?
C42 C41 Ir1 71.31(14) . . ?
C42 C41 C46 126.0(2) . . ?
C46 C41 Ir1 124.80(18) . . ?
C41 C42 Ir1 69.30(14) . . ?
C41 C42 C47 125.1(2) . . ?
C43 C42 Ir1 70.75(14) . . ?
C43 C42 C41 108.2(2) . . ?
C43 C42 C47 126.6(2) . . ?
C47 C42 Ir1 125.65(18) . . ?
C42 C43 Ir1 70.68(14) . . ?
C42 C43 C44 108.4(2) . . ?
C42 C43 C48 126.9(3) . . ?
C44 C43 Ir1 69.20(14) . . ?
C44 C43 C48 124.6(2) . . ?
C48 C43 Ir1 126.3(2) . . ?
C40 C44 Ir1 69.99(15) . . ?
C40 C44 C43 107.4(2) . . ?
C40 C44 C49 127.1(3) . . ?
C43 C44 Ir1 71.48(14) . . ?
C43 C44 C49 125.3(3) . . ?
C49 C44 Ir1 127.20(19) . . ?
C40 C45 H45A 109.5 . . ?
C40 C45 H45B 109.5 . . ?
C40 C45 H45C 109.5 . . ?
H45A C45 H45B 109.5 . . ?
H45A C45 H45C 109.5 . . ?
H45B C45 H45C 109.5 . . ?
C41 C46 H46A 109.5 . . ?
C41 C46 H46B 109.5 . . ?
C41 C46 H46C 109.5 . . ?
H46A C46 H46B 109.5 . . ?
H46A C46 H46C 109.5 . . ?
H46B C46 H46C 109.5 . . ?
C42 C47 H47A 109.5 . . ?
C42 C47 H47B 109.5 . . ?
C42 C47 H47C 109.5 . . ?
H47A C47 H47B 109.5 . . ?
H47A C47 H47C 109.5 . . ?
H47B C47 H47C 109.5 . . ?
C43 C48 H48A 109.5 . . ?
C43 C48 H48B 109.5 . . ?
C43 C48 H48C 109.5 . . ?
H48A C48 H48B 109.5 . . ?
H48A C48 H48C 109.5 . . ?
H48B C48 H48C 109.5 . . ?
C44 C49 H49A 109.5 . . ?
C44 C49 H49B 109.5 . . ?
C44 C49 H49C 109.5 . . ?
H49A C49 H49B 109.5 . . ?
H49A C49 H49C 109.5 . . ?
H49B C49 H49C 109.5 . . ?
C52 C51 C5 120.7(2) . . ?
C52 C51 C56 118.6(2) . . ?
C56 C51 C5 120.5(2) . . ?
C51 C52 H52 119.6 . . ?
C53 C52 C51 120.9(2) . . ?
C53 C52 H52 119.6 . . ?
C52 C53 H53 120.0 . . ?
C54 C53 C52 119.9(3) . . ?
C54 C53 H53 120.0 . . ?
C53 C54 H54 120.0 . . ?
C53 C54 C55 120.0(3) . . ?
C55 C54 H54 120.0 . . ?
C54 C55 H55 119.9 . . ?
C56 C55 C54 120.1(3) . . ?
C56 C55 H55 119.9 . . ?
C51 C56 H56 119.8 . . ?
C55 C56 C51 120.4(3) . . ?
C55 C56 H56 119.8 . . ?
C102 C101 C10 120.9(2) . . ?
C102 C101 C106 118.5(2) . . ?
C106 C101 C10 120.5(2) . . ?
C101 C102 H102 119.8 . . ?
C103 C102 C101 120.5(3) . . ?
C103 C102 H102 119.8 . . ?
C102 C103 H103 119.8 . . ?
C102 C103 C104 120.3(3) . . ?
C104 C103 H103 119.8 . . ?
C103 C104 H104 120.1 . . ?
C105 C104 C103 119.7(2) . . ?
C105 C104 H104 120.1 . . ?
C104 C105 H105 120.0 . . ?
C104 C105 C106 120.1(3) . . ?
C106 C105 H105 120.0 . . ?
C101 C106 H106 119.6 . . ?
C105 C106 C101 120.8(2) . . ?
C105 C106 H106 119.6 . . ?
C152 C151 C15 119.2(2) . . ?
C156 C151 C15 121.9(2) . . ?
C156 C151 C152 118.9(2) . . ?
C151 C152 H152 120.0 . . ?
C153 C152 C151 120.1(3) . . ?
C153 C152 H152 120.0 . . ?
C152 C153 H153 119.9 . . ?
C154 C153 C152 120.3(3) . . ?
C154 C153 H153 119.9 . . ?
C153 C154 H154 120.0 . . ?
C155 C154 C153 120.0(3) . . ?
C155 C154 H154 120.0 . . ?
C154 C155 H155 119.9 . . ?
C154 C155 C156 120.1(3) . . ?
C156 C155 H155 119.9 . . ?
C151 C156 C155 120.6(3) . . ?
C151 C156 H156 119.7 . . ?
C155 C156 H156 119.7 . . ?
C202 C201 C20 120.6(2) . . ?
C202 C201 C206 119.9(2) . . ?
C206 C201 C20 119.2(2) . . ?
C201 C202 H202 120.1 . . ?
C201 C202 C203 119.8(3) . . ?
C203 C202 H202 120.1 . . ?
C202 C203 H203 120.0 . . ?
C204 C203 C202 119.9(3) . . ?
C204 C203 H203 120.0 . . ?
C203 C204 H204 119.8 . . ?
C203 C204 C205 120.3(3) . . ?
C205 C204 H204 119.8 . . ?
C204 C205 H205 120.1 . . ?
C204 C205 C206 119.9(3) . . ?
C206 C205 H205 120.1 . . ?
C201 C206 H206 120.0 . . ?
C205 C206 C201 120.1(3) . . ?
C205 C206 H206 120.0 . . ?
C33 N2 C1 142.2(2) . . ?
C3 N2 C1 109.5(2) . . ?
C3 N2 C33 107.9(2) . . ?
C31 C3 C4 143.5(2) . . ?
C31 C3 N2 107.5(2) . . ?
N2 C3 C4 108.8(2) . . ?
C31 N3 C4 143.5(2) . . ?
C31 N3 C2 107.5(2) . . ?
C2 N3 C4 108.8(2) . . ?
C33 C2 C1 142.2(2) . . ?
N3 C2 C1 109.5(2) . . ?
N3 C2 C33 107.9(2) . . ?
C62 C61 H61 120.1 . . ?
C62 C61 C66 119.7(4) . . ?
C66 C61 H61 120.1 . . ?
C61 C62 H62 119.7 . . ?
C61 C62 C63 120.5(4) . . ?
C63 C62 H62 119.7 . . ?
C62 C63 H63 120.2 . . ?
C62 C63 C64 119.5(4) . . ?
C64 C63 H63 120.2 . . ?
C63 C64 H64 120.0 . . ?
C65 C64 C63 119.9(4) . . ?
C65 C64 H64 120.0 . . ?
C64 C65 H65 119.8 . . ?
C64 C65 C66 120.4(4) . . ?
C66 C65 H65 119.8 . . ?
C61 C66 C65 119.8(4) . . ?
C61 C66 H66 120.1 . . ?
C65 C66 H66 120.1 . . ?
C82 C81 H81 119.9 . . ?
C83 C81 H81 119.9 2 . ?
C83 C81 C82 120.2(4) 2 . ?
C81 C82 H82 120.0 . . ?
C83 C82 C81 120.0(4) . . ?
C83 C82 H82 120.0 . . ?
C81 C83 C82 119.8(4) 2 . ?
C81 C83 H83 120.1 2 . ?
C82 C83 H83 120.1 . . ?
C72 C71 H71 119.3 . . ?
C76 C71 H71 119.3 . . ?
C76 C71 C72 121.4(3) . . ?
C71 C72 H72 120.2 . . ?
C71 C72 C73 119.7(4) . . ?
C73 C72 H72 120.2 . . ?
C72 C73 H73 120.5 . . ?
C72 C73 C74 119.0(4) . . ?
C74 C73 H73 120.5 . . ?
C73 C74 H74 119.8 . . ?
C75 C74 C73 120.5(3) . . ?
C75 C74 H74 119.8 . . ?
C74 C75 H75 120.1 . . ?
C76 C75 C74 119.9(4) . . ?
C76 C75 H75 120.1 . . ?
C71 C76 C75 119.6(4) . . ?
C71 C76 H76 120.2 . . ?
C75 C76 H76 120.2 . . ?

loop_
_geom_bond_atom_site_label_1
_geom_bond_atom_site_label_2
_geom_bond_distance
_geom_bond_site_symmetry_2
_geom_bond_publ_flag
Ir1 Cl1 2.3901(6) . ?
Ir1 Cl2 2.4019(6) . ?
Ir1 N32 2.090(2) . ?
Ir1 C40 2.131(3) . ?
Ir1 C41 2.140(3) . ?
Ir1 C42 2.167(2) . ?
Ir1 C43 2.168(3) . ?
Ir1 C44 2.137(3) . ?
Ag1 N22 2.0394(19) . ?
Ag1 N23 2.066(2) . ?
Ag1 N24 2.048(2) . ?
Ag1 C21 2.019(2) . ?
N22 C6 1.382(3) . ?
N22 C9 1.396(3) . ?
N23 C11 1.377(3) . ?
N23 C14 1.377(3) . ?
N24 C16 1.385(3) . ?
N24 C19 1.377(3) . ?
N32 C31 1.359(3) . ?
N32 C33 1.337(3) . ?
C1 C20 1.381(4) . ?
C1 C21 1.407(3) . ?
C1 N2 1.443(3) . ?
C1 C2 1.443(3) . ?
C4 C5 1.388(3) . ?
C4 C21 1.410(3) . ?
C4 C3 1.458(3) . ?
C4 N3 1.458(3) . ?
C5 C6 1.398(3) . ?
C5 C51 1.490(3) . ?
C6 C7 1.431(3) . ?
C7 H7 0.9500 . ?
C7 C8 1.352(4) . ?
C8 H8 0.9500 . ?
C8 C9 1.431(3) . ?
C9 C10 1.393(3) . ?
C10 C11 1.406(3) . ?
C10 C101 1.504(3) . ?
C11 C12 1.437(3) . ?
C12 H12 0.9500 . ?
C12 C13 1.356(4) . ?
C13 H13 0.9500 . ?
C13 C14 1.435(3) . ?
C14 C15 1.397(3) . ?
C15 C16 1.397(3) . ?
C15 C151 1.503(3) . ?
C16 C17 1.431(4) . ?
C17 H17 0.9500 . ?
C17 C18 1.353(4) . ?
C18 H18 0.9500 . ?
C18 C19 1.427(4) . ?
C19 C20 1.392(4) . ?
C20 C201 1.492(3) . ?
C31 H31 0.9500 . ?
C31 H31A 0.9500 . ?
C31 C3 1.364(3) . ?
C31 N3 1.364(3) . ?
C33 H33 0.9500 . ?
C33 H33A 0.9500 . ?
C33 N2 1.370(3) . ?
C33 C2 1.370(3) . ?
C40 C41 1.445(4) . ?
C40 C44 1.445(4) . ?
C40 C45 1.493(4) . ?
C41 C42 1.451(4) . ?
C41 C46 1.493(4) . ?
C42 C43 1.431(4) . ?
C42 C47 1.492(4) . ?
C43 C44 1.449(4) . ?
C43 C48 1.502(4) . ?
C44 C49 1.502(4) . ?
C45 H45A 0.9800 . ?
C45 H45B 0.9800 . ?
C45 H45C 0.9800 . ?
C46 H46A 0.9800 . ?
C46 H46B 0.9800 . ?
C46 H46C 0.9800 . ?
C47 H47A 0.9800 . ?
C47 H47B 0.9800 . ?
C47 H47C 0.9800 . ?
C48 H48A 0.9800 . ?
C48 H48B 0.9800 . ?
C48 H48C 0.9800 . ?
C49 H49A 0.9800 . ?
C49 H49B 0.9800 . ?
C49 H49C 0.9800 . ?
C51 C52 1.391(4) . ?
C51 C56 1.401(4) . ?
C52 H52 0.9500 . ?
C52 C53 1.390(4) . ?
C53 H53 0.9500 . ?
C53 C54 1.380(4) . ?
C54 H54 0.9500 . ?
C54 C55 1.390(4) . ?
C55 H55 0.9500 . ?
C55 C56 1.387(4) . ?
C56 H56 0.9500 . ?
C101 C102 1.395(4) . ?
C101 C106 1.398(4) . ?
C102 H102 0.9500 . ?
C102 C103 1.387(4) . ?
C103 H103 0.9500 . ?
C103 C104 1.390(4) . ?
C104 H104 0.9500 . ?
C104 C105 1.381(4) . ?
C105 H105 0.9500 . ?
C105 C106 1.388(4) . ?
C106 H106 0.9500 . ?
C151 C152 1.399(4) . ?
C151 C156 1.386(4) . ?
C152 H152 0.9500 . ?
C152 C153 1.391(4) . ?
C153 H153 0.9500 . ?
C153 C154 1.382(4) . ?
C154 H154 0.9500 . ?
C154 C155 1.375(4) . ?
C155 H155 0.9500 . ?
C155 C156 1.393(4) . ?
C156 H156 0.9500 . ?
C201 C202 1.390(4) . ?
C201 C206 1.391(4) . ?
C202 H202 0.9500 . ?
C202 C203 1.395(4) . ?
C203 H203 0.9500 . ?
C203 C204 1.384(5) . ?
C204 H204 0.9500 . ?
C204 C205 1.387(5) . ?
C205 H205 0.9500 . ?
C205 C206 1.388(4) . ?
C206 H206 0.9500 . ?
N2 C3 1.365(3) . ?
N3 C2 1.365(3) . ?
C61 H61 0.9500 . ?
C61 C62 1.380(6) . ?
C61 C66 1.382(5) . ?
C62 H62 0.9500 . ?
C62 C63 1.383(7) . ?
C63 H63 0.9500 . ?
C63 C64 1.389(6) . ?
C64 H64 0.9500 . ?
C64 C65 1.374(6) . ?
C65 H65 0.9500 . ?
C65 C66 1.386(5) . ?
C66 H66 0.9500 . ?
C81 H81 0.9500 . ?
C81 C82 1.390(6) . ?
C81 C83 1.369(6) 2 ?
C82 H82 0.9500 . ?
C82 C83 1.370(6) . ?
C83 H83 0.9500 . ?
C71 H71 0.9500 . ?
C71 C72 1.376(5) . ?
C71 C76 1.375(5) . ?
C72 H72 0.9500 . ?
C72 C73 1.381(5) . ?
C73 H73 0.9500 . ?
C73 C74 1.402(6) . ?
C74 H74 0.9500 . ?
C74 C75 1.380(7) . ?
C75 H75 0.9500 . ?
C75 C76 1.376(5) . ?
C76 H76 0.9500 . ?

loop_
_geom_torsion_atom_site_label_1
_geom_torsion_atom_site_label_2
_geom_torsion_atom_site_label_3
_geom_torsion_atom_site_label_4
_geom_torsion
_geom_torsion_site_symmetry_1
_geom_torsion_site_symmetry_2
_geom_torsion_site_symmetry_3
_geom_torsion_site_symmetry_4
_geom_torsion_publ_flag
Ir1 N32 C31 C3 162.39(16) . . . . ?
Ir1 N32 C31 N3 162.39(16) . . . . ?
Ir1 N32 C33 N2 -160.98(17) . . . . ?
Ir1 N32 C33 C2 -160.98(17) . . . . ?
Ir1 C40 C41 C42 -61.81(17) . . . . ?
Ir1 C40 C41 C46 119.0(3) . . . . ?
Ir1 C40 C44 C43 62.05(18) . . . . ?
Ir1 C40 C44 C49 -122.1(3) . . . . ?
Ir1 C41 C42 C43 -60.28(18) . . . . ?
Ir1 C41 C42 C47 119.7(3) . . . . ?
Ir1 C42 C43 C44 -59.10(18) . . . . ?
Ir1 C42 C43 C48 121.4(3) . . . . ?
Ir1 C43 C44 C40 -61.09(17) . . . . ?
Ir1 C43 C44 C49 123.0(3) . . . . ?
Ag1 N22 C6 C5 10.8(4) . . . . ?
Ag1 N22 C6 C7 -170.76(17) . . . . ?
Ag1 N22 C9 C8 170.28(16) . . . . ?
Ag1 N22 C9 C10 -13.1(4) . . . . ?
Ag1 N23 C11 C10 -10.0(4) . . . . ?
Ag1 N23 C11 C12 173.28(17) . . . . ?
Ag1 N23 C14 C13 -174.04(17) . . . . ?
Ag1 N23 C14 C15 8.4(4) . . . . ?
Ag1 N24 C16 C15 8.8(4) . . . . ?
Ag1 N24 C16 C17 -176.19(18) . . . . ?
Ag1 N24 C19 C18 176.50(18) . . . . ?
Ag1 N24 C19 C20 -5.8(4) . . . . ?
N22 C6 C7 C8 -0.5(3) . . . . ?
N22 C9 C10 C11 5.9(4) . . . . ?
N22 C9 C10 C101 -174.4(2) . . . . ?
N23 C11 C12 C13 2.2(3) . . . . ?
N23 C14 C15 C16 -8.8(4) . . . . ?
N23 C14 C15 C151 169.4(2) . . . . ?
N24 C16 C17 C18 -0.6(3) . . . . ?
N24 C19 C20 C1 5.6(4) . . . . ?
N24 C19 C20 C201 -171.2(2) . . . . ?
N32 C31 C3 C4 -174.2(3) . . . . ?
N32 C31 C3 N2 -0.1(3) . . . . ?
N32 C31 N3 C4 -174.2(3) . . . . ?
N32 C31 N3 C2 -0.1(3) . . . . ?
N32 C33 N2 C1 172.6(3) . . . . ?
N32 C33 N2 C3 0.0(3) . . . . ?
N32 C33 C2 C1 172.6(3) . . . . ?
N32 C33 C2 N3 0.0(3) . . . . ?
C1 C20 C201 C202 76.6(3) . . . . ?
C1 C20 C201 C206 -98.0(3) . . . . ?
C1 N2 C3 C4 1.1(3) . . . . ?
C1 N2 C3 C31 -175.2(2) . . . . ?
C4 C5 C6 N22 -9.5(4) . . . . ?
C4 C5 C6 C7 172.3(2) . . . . ?
C4 C5 C51 C52 -61.4(3) . . . . ?
C4 C5 C51 C56 114.3(3) . . . . ?
C4 N3 C2 C1 1.1(3) . . . . ?
C4 N3 C2 C33 176.4(2) . . . . ?
C5 C4 C21 Ag1 9.0(4) . . . . ?
C5 C4 C21 C1 175.9(3) . . . . ?
C5 C4 C3 C31 -2.6(5) . . . . ?
C5 C4 C3 N2 -176.7(2) . . . . ?
C5 C4 N3 C31 -2.6(5) . . . . ?
C5 C4 N3 C2 -176.7(2) . . . . ?
C5 C6 C7 C8 178.0(2) . . . . ?
C5 C51 C52 C53 174.4(2) . . . . ?
C5 C51 C56 C55 -174.5(3) . . . . ?
C6 N22 C9 C8 -2.9(3) . . . . ?
C6 N22 C9 C10 173.8(2) . . . . ?
C6 C5 C51 C52 123.3(3) . . . . ?
C6 C5 C51 C56 -61.0(3) . . . . ?
C6 C7 C8 C9 -1.3(3) . . . . ?
C7 C8 C9 N22 2.6(3) . . . . ?
C7 C8 C9 C10 -174.1(2) . . . . ?
C8 C9 C10 C11 -178.0(2) . . . . ?
C8 C9 C10 C101 1.7(4) . . . . ?
C9 N22 C6 C5 -176.4(2) . . . . ?
C9 N22 C6 C7 2.1(3) . . . . ?
C9 C10 C11 N23 6.7(4) . . . . ?
C9 C10 C11 C12 -177.2(2) . . . . ?
C9 C10 C101 C102 57.6(3) . . . . ?
C9 C10 C101 C106 -120.3(3) . . . . ?
C10 C11 C12 C13 -174.5(2) . . . . ?
C10 C101 C102 C103 -175.8(2) . . . . ?
C10 C101 C106 C105 175.3(2) . . . . ?
C11 N23 C14 C13 1.4(3) . . . . ?
C11 N23 C14 C15 -176.2(2) . . . . ?
C11 C10 C101 C102 -122.7(3) . . . . ?
C11 C10 C101 C106 59.4(3) . . . . ?
C11 C12 C13 C14 -1.3(3) . . . . ?
C12 C13 C14 N23 0.0(3) . . . . ?
C12 C13 C14 C15 177.5(3) . . . . ?
C13 C14 C15 C16 174.1(3) . . . . ?
C13 C14 C15 C151 -7.8(4) . . . . ?
C14 N23 C11 C10 174.5(2) . . . . ?
C14 N23 C11 C12 -2.2(3) . . . . ?
C14 C15 C16 N24 -0.5(4) . . . . ?
C14 C15 C16 C17 -174.8(3) . . . . ?
C14 C15 C151 C152 -108.0(3) . . . . ?
C14 C15 C151 C156 70.3(3) . . . . ?
C15 C16 C17 C18 174.7(3) . . . . ?
C15 C151 C152 C153 178.1(2) . . . . ?
C15 C151 C156 C155 -178.1(2) . . . . ?
C16 N24 C19 C18 0.2(3) . . . . ?
C16 N24 C19 C20 177.9(3) . . . . ?
C16 C15 C151 C152 70.3(3) . . . . ?
C16 C15 C151 C156 -111.4(3) . . . . ?
C16 C17 C18 C19 0.7(3) . . . . ?
C17 C18 C19 N24 -0.6(3) . . . . ?
C17 C18 C19 C20 -178.3(3) . . . . ?
C18 C19 C20 C1 -177.1(3) . . . . ?
C18 C19 C20 C201 6.1(4) . . . . ?
C19 N24 C16 C15 -174.8(3) . . . . ?
C19 N24 C16 C17 0.2(3) . . . . ?
C19 C20 C201 C202 -106.5(3) . . . . ?
C19 C20 C201 C206 78.8(3) . . . . ?
C20 C1 C21 Ag1 -10.2(4) . . . . ?
C20 C1 C21 C4 -177.3(3) . . . . ?
C20 C1 N2 C33 4.2(5) . . . . ?
C20 C1 N2 C3 176.8(2) . . . . ?
C20 C1 C2 C33 4.2(5) . . . . ?
C20 C1 C2 N3 176.8(2) . . . . ?
C20 C201 C202 C203 -174.1(2) . . . . ?
C20 C201 C206 C205 174.0(3) . . . . ?
C21 C1 C20 C19 3.1(4) . . . . ?
C21 C1 C20 C201 179.9(3) . . . . ?
C21 C1 N2 C33 -173.3(3) . . . . ?
C21 C1 N2 C3 -0.7(3) . . . . ?
C21 C1 C2 C33 -173.3(3) . . . . ?
C21 C1 C2 N3 -0.7(3) . . . . ?
C21 C4 C5 C6 -1.0(4) . . . . ?
C21 C4 C5 C51 -176.2(2) . . . . ?
C21 C4 C3 C31 173.0(3) . . . . ?
C21 C4 C3 N2 -1.1(3) . . . . ?
C21 C4 N3 C31 173.0(3) . . . . ?
C21 C4 N3 C2 -1.1(3) . . . . ?
C31 N32 C33 N2 0.0(3) . . . . ?
C31 N32 C33 C2 0.0(3) . . . . ?
C31 N3 C2 C1 -175.2(2) . . . . ?
C31 N3 C2 C33 0.0(3) . . . . ?
C33 N32 C31 C3 0.0(3) . . . . ?
C33 N32 C31 N3 0.0(3) . . . . ?
C33 N2 C3 C4 176.4(2) . . . . ?
C33 N2 C3 C31 0.0(3) . . . . ?
C40 C41 C42 Ir1 60.91(17) . . . . ?
C40 C41 C42 C43 0.6(3) . . . . ?
C40 C41 C42 C47 -179.4(2) . . . . ?
C41 C40 C44 Ir1 -60.59(18) . . . . ?
C41 C40 C44 C43 1.5(3) . . . . ?
C41 C40 C44 C49 177.3(3) . . . . ?
C41 C42 C43 Ir1 59.37(17) . . . . ?
C41 C42 C43 C44 0.3(3) . . . . ?
C41 C42 C43 C48 -179.2(3) . . . . ?
C42 C43 C44 Ir1 60.02(18) . . . . ?
C42 C43 C44 C40 -1.1(3) . . . . ?
C42 C43 C44 C49 -177.0(2) . . . . ?
C44 C40 C41 Ir1 60.52(18) . . . . ?
C44 C40 C41 C42 -1.3(3) . . . . ?
C44 C40 C41 C46 179.6(2) . . . . ?
C45 C40 C41 Ir1 -117.7(3) . . . . ?
C45 C40 C41 C42 -179.5(2) . . . . ?
C45 C40 C41 C46 1.3(4) . . . . ?
C45 C40 C44 Ir1 117.6(3) . . . . ?
C45 C40 C44 C43 179.7(2) . . . . ?
C45 C40 C44 C49 -4.4(4) . . . . ?
C46 C41 C42 Ir1 -119.9(3) . . . . ?
C46 C41 C42 C43 179.8(2) . . . . ?
C46 C41 C42 C47 -0.2(4) . . . . ?
C47 C42 C43 Ir1 -120.6(3) . . . . ?
C47 C42 C43 C44 -179.7(2) . . . . ?
C47 C42 C43 C48 0.8(4) . . . . ?
C48 C43 C44 Ir1 -120.5(3) . . . . ?
C48 C43 C44 C40 178.4(2) . . . . ?
C48 C43 C44 C49 2.5(4) . . . . ?
C51 C5 C6 N22 165.7(2) . . . . ?
C51 C5 C6 C7 -12.5(4) . . . . ?
C51 C52 C53 C54 0.3(4) . . . . ?
C52 C51 C56 C55 1.3(4) . . . . ?
C52 C53 C54 C55 0.9(4) . . . . ?
C53 C54 C55 C56 -0.9(4) . . . . ?
C54 C55 C56 C51 -0.2(4) . . . . ?
C56 C51 C52 C53 -1.4(4) . . . . ?
C101 C10 C11 N23 -173.0(2) . . . . ?
C101 C10 C11 C12 3.1(4) . . . . ?
C101 C102 C103 C104 0.1(4) . . . . ?
C102 C101 C106 C105 -2.6(4) . . . . ?
C102 C103 C104 C105 -2.0(4) . . . . ?
C103 C104 C105 C106 1.5(4) . . . . ?
C104 C105 C106 C101 0.8(4) . . . . ?
C106 C101 C102 C103 2.2(4) . . . . ?
C151 C15 C16 N24 -178.7(2) . . . . ?
C151 C15 C16 C17 7.0(4) . . . . ?
C151 C152 C153 C154 -0.5(4) . . . . ?
C152 C151 C156 C155 0.2(4) . . . . ?
C152 C153 C154 C155 1.4(5) . . . . ?
C153 C154 C155 C156 -1.4(4) . . . . ?
C154 C155 C156 C151 0.6(4) . . . . ?
C156 C151 C152 C153 -0.3(4) . . . . ?
C201 C202 C203 C204 -0.3(4) . . . . ?
C202 C201 C206 C205 -0.7(4) . . . . ?
C202 C203 C204 C205 0.1(4) . . . . ?
C203 C204 C205 C206 -0.3(5) . . . . ?
C204 C205 C206 C201 0.5(5) . . . . ?
C206 C201 C202 C203 0.5(4) . . . . ?
N2 C1 C20 C19 -173.7(2) . . . . ?
N2 C1 C20 C201 3.1(4) . . . . ?
N2 C1 C21 Ag1 167.06(17) . . . . ?
N2 C1 C21 C4 -0.1(3) . . . . ?
C3 C4 C5 C6 173.4(2) . . . . ?
C3 C4 C5 C51 -1.8(4) . . . . ?
C3 C4 C21 Ag1 -166.22(17) . . . . ?
C3 C4 C21 C1 0.7(3) . . . . ?
N3 C4 C5 C6 173.4(2) . . . . ?
N3 C4 C5 C51 -1.8(4) . . . . ?
N3 C4 C21 Ag1 -166.22(17) . . . . ?
N3 C4 C21 C1 0.7(3) . . . . ?
C2 C1 C20 C19 -173.7(2) . . . . ?
C2 C1 C20 C201 3.1(4) . . . . ?
C2 C1 C21 Ag1 167.06(17) . . . . ?
C2 C1 C21 C4 -0.1(3) . . . . ?
C61 C62 C63 C64 -0.7(6) . . . . ?
C62 C61 C66 C65 -0.5(5) . . . . ?
C62 C63 C64 C65 0.2(6) . . . . ?
C63 C64 C65 C66 0.0(6) . . . . ?
C64 C65 C66 C61 0.1(5) . . . . ?
C66 C61 C62 C63 0.8(5) . . . . ?
C81 C82 C83 C81 0.2(6) . . . 2 ?
C83 C81 C82 C83 -0.2(6) 2 . . . ?
C71 C72 C73 C74 -0.1(5) . . . . ?
C72 C71 C76 C75 -0.3(5) . . . . ?
C72 C73 C74 C75 -0.4(5) . . . . ?
C73 C74 C75 C76 0.6(6) . . . . ?
C74 C75 C76 C71 -0.3(6) . . . . ?
C76 C71 C72 C73 0.5(5) . . . . ?
